data_4320945
loop_
_publ_author_name
'Deborah Freedman'
'Anna Kornienko'
'Thomas J. Emge'
'John G. Brennan'

_publ_contact_author_address
;
 Department of Chemistry
 Rutgers, The State University of New Jersey
 610 Taylor Road
 Piscataway, New Jersey  08854-8087  U.S.A.
;
_publ_contact_author_fax (732)-445-5312
_publ_contact_author_name 'John G. Brennan'
_publ_section_title
;
 Divalent Samarium Compounds with Heavier Chalcogenolate (EPh; E = Se, Te)
 Ligands
;
_journal_name_full 'Inorganic Chemistry'
_journal_page_first 2168
_journal_page_last 2171
_journal_paper_doi 10.1021/ic9913278
_journal_volume 39
_journal_year 2000
_chemical_formula_sum 'C36 H44 O3 Se4 Sm Zn'
_chemical_formula_weight 1056.27
_space_group_IT_number 4
_symmetry_cell_setting monoclinic
_symmetry_space_group_name_Hall 'P 2yb'
_symmetry_space_group_name_H-M 'P 1 21 1'
_atom_sites_solution_hydrogens geom
_atom_sites_solution_primary direct
_atom_sites_solution_secondary difmap
_audit_creation_method SHELXL-97
_cell_angle_alpha 90.00(2)
_cell_angle_beta 114.81(2)
_cell_angle_gamma 90.00(2)
_cell_formula_units_Z 2
_cell_length_a 10.666(2)
_cell_length_b 16.270(3)
_cell_length_c 12.002(3)
_cell_measurement_reflns_used 25
_cell_measurement_temperature 153(5)
_cell_measurement_theta_max 15.1
_cell_measurement_theta_min 13.9
_cell_volume 1890.5(8)
_computing_cell_refinement CAD4
_computing_data_collection CAD4
_computing_data_reduction 'local program'
_computing_molecular_graphics 'ZORTEP/XPMA (Zsolnai, 1997)'
_computing_structure_refinement 'SHELXL-97 (Sheldrick, 1997)'
_computing_structure_solution 'SHELXS-97 (Sheldrick, 1990)'
_diffrn_ambient_temperature 153(5)
_diffrn_measured_fraction_theta_full 0.997
_diffrn_measured_fraction_theta_max 0.997
_diffrn_measurement_device_type 'Nonius CAD4'
_diffrn_measurement_method omega-scan
_diffrn_radiation_monochromator graphite
_diffrn_radiation_source 'fine-focus sealed tube'
_diffrn_radiation_type MoK\a
_diffrn_radiation_wavelength 0.71073
_diffrn_reflns_av_R_equivalents 0.0557
_diffrn_reflns_av_sigmaI/netI 0.0513
_diffrn_reflns_limit_h_max 12
_diffrn_reflns_limit_h_min 0
_diffrn_reflns_limit_k_max 19
_diffrn_reflns_limit_k_min 0
_diffrn_reflns_limit_l_max 12
_diffrn_reflns_limit_l_min -14
_diffrn_reflns_number 3639
_diffrn_reflns_theta_full 24.98
_diffrn_reflns_theta_max 24.98
_diffrn_reflns_theta_min 2.10
_diffrn_standards_decay_% 2
_diffrn_standards_interval_time 3600
_diffrn_standards_number 3
_exptl_absorpt_coefficient_mu 6.056
_exptl_absorpt_correction_T_max 0.8620
_exptl_absorpt_correction_T_min 0.4121
_exptl_absorpt_correction_type numerical
_exptl_absorpt_process_details SHELXL-76
_exptl_crystal_colour green
_exptl_crystal_density_diffrn 1.856
_exptl_crystal_density_method 'not measured'
_exptl_crystal_description plate
_exptl_crystal_F_000 1024
_exptl_crystal_size_max 0.19
_exptl_crystal_size_mid 0.16
_exptl_crystal_size_min 0.03
_refine_diff_density_max 0.990
_refine_diff_density_min -1.188
_refine_diff_density_rms 0.143
_refine_ls_abs_structure_details 'Flack H D (1983), Acta Cryst. A39, 876-881'
_refine_ls_abs_structure_Flack 0.00(2)
_refine_ls_extinction_method none
_refine_ls_goodness_of_fit_ref 1.026
_refine_ls_hydrogen_treatment mixed
_refine_ls_matrix_type full
_refine_ls_number_parameters 406
_refine_ls_number_reflns 3441
_refine_ls_number_restraints 645
_refine_ls_restrained_S_all 0.973
_refine_ls_R_factor_all 0.0579
_refine_ls_R_factor_gt 0.0366
_refine_ls_shift/su_max 0.001
_refine_ls_shift/su_mean 0.000
_refine_ls_structure_factor_coef Fsqd
_refine_ls_weighting_details 'calc w=1/[\s^2^(Fo^2^)+(0.0478P)^2^+2.5930P] where P=(Fo^2^+2Fc^2^)/3'
_refine_ls_weighting_scheme calc
_refine_ls_wR_factor_gt 0.0812
_refine_ls_wR_factor_ref 0.0858
_reflns_number_gt 2914
_reflns_number_total 3441
_reflns_threshold_expression >2sigma(I)
_cod_data_source_file ic9913278.cif
_cod_data_source_block smsez
_cod_database_code 4320945

loop_
_symmetry_equiv_pos_as_xyz
'x, y, z'
'-x, y+1/2, -z'

loop_
_atom_site_label
_atom_site_type_symbol
_atom_site_fract_x
_atom_site_fract_y
_atom_site_fract_z
_atom_site_U_iso_or_equiv
_atom_site_adp_type
_atom_site_occupancy
_atom_site_symmetry_multiplicity
_atom_site_calc_flag
_atom_site_refinement_flags
_atom_site_disorder_assembly
_atom_site_disorder_group
Sm1 Sm -0.00318(6) -0.12259(4) -0.06526(5) 0.02851(15) Uani 1 1 d U . .
Zn1 Zn -0.09206(13) 0.07577(8) 0.00166(11) 0.0291(3) Uani 1 1 d U . .
Se1 Se 0.14902(12) 0.02494(7) 0.11668(10) 0.0334(3) Uani 1 1 d U . .
Se2 Se -0.12092(11) 0.06214(7) -0.21291(10) 0.0296(3) Uani 1 1 d U . .
Se3 Se -0.24639(12) -0.04156(7) -0.01420(10) 0.0304(3) Uani 1 1 d U . .
Se4 Se 0.14746(12) -0.29268(7) -0.06585(10) 0.0317(3) Uani 1 1 d U . .
O1 O -0.2103(9) -0.1843(5) -0.2353(7) 0.0402(19) Uani 1 1 d U . .
O2 O 0.1295(7) -0.0991(5) -0.1920(7) 0.0337(18) Uani 1 1 d U . .
O3 O 0.0939(9) -0.1864(5) 0.1461(7) 0.046(2) Uani 1 1 d U . .
C1 C 0.2603(11) 0.0806(7) 0.0467(11) 0.038(3) Uani 1 1 d U . .
C2 C 0.4018(12) 0.0615(8) 0.0967(12) 0.044(3) Uani 1 1 d U . .
H2 H 0.4400 0.0220 0.1605 0.053 Uiso 1 1 calc R . .
C3 C 0.4860(13) 0.1027(8) 0.0494(13) 0.047(3) Uani 1 1 d U . .
H3 H 0.5819 0.0905 0.0828 0.057 Uiso 1 1 calc R . .
C4 C 0.4349(14) 0.1583(10) -0.0407(14) 0.057(3) Uani 1 1 d U . .
H4 H 0.4930 0.1849 -0.0716 0.069 Uiso 1 1 calc R . .
C5 C 0.2968(14) 0.1758(9) -0.0872(13) 0.053(3) Uani 1 1 d U . .
H5 H 0.2591 0.2153 -0.1510 0.063 Uiso 1 1 calc R . .
C6 C 0.2111(12) 0.1373(8) -0.0435(12) 0.043(3) Uani 1 1 d U . .
H6 H 0.1157 0.1509 -0.0776 0.052 Uiso 1 1 calc R . .
C7 C -0.3145(11) 0.0744(7) -0.3215(10) 0.032(2) Uani 1 1 d U . .
C8 C -0.4132(13) 0.0980(7) -0.2807(12) 0.039(3) Uani 1 1 d U . .
H8 H -0.3870 0.1084 -0.1960 0.047 Uiso 1 1 calc R . .
C9 C -0.5491(13) 0.1064(9) -0.3631(12) 0.046(3) Uani 1 1 d U . .
H9 H -0.6161 0.1237 -0.3353 0.055 Uiso 1 1 calc R . .
C10 C -0.5888(14) 0.0896(10) -0.4872(12) 0.055(3) Uani 1 1 d U . .
H10 H -0.6833 0.0923 -0.5436 0.065 Uiso 1 1 calc R . .
C11 C -0.4905(14) 0.0694(10) -0.5259(12) 0.057(3) Uani 1 1 d U . .
H11 H -0.5157 0.0617 -0.6111 0.068 Uiso 1 1 calc R . .
C12 C -0.3548(13) 0.0599(8) -0.4441(10) 0.040(3) Uani 1 1 d U . .
H12 H -0.2883 0.0430 -0.4729 0.048 Uiso 1 1 calc R . .
C13 C -0.2599(15) -0.0641(8) 0.1354(13) 0.048(3) Uani 1 1 d U . .
C14 C -0.1751(18) -0.0262(9) 0.2458(12) 0.060(3) Uani 1 1 d U . .
H14 H -0.1087 0.0132 0.2471 0.072 Uiso 1 1 calc R . .
C15 C -0.187(2) -0.0451(12) 0.3529(16) 0.087(4) Uani 1 1 d U . .
H15 H -0.1260 -0.0216 0.4290 0.104 Uiso 1 1 calc R . .
C16 C -0.290(2) -0.0999(12) 0.3458(19) 0.096(5) Uani 1 1 d U . .
H16 H -0.3018 -0.1108 0.4184 0.115 Uiso 1 1 calc R . .
C17 C -0.370(2) -0.1366(11) 0.2460(17) 0.081(4) Uani 1 1 d U . .
H17 H -0.4352 -0.1760 0.2466 0.097 Uiso 1 1 calc R . .
C18 C -0.3586(15) -0.1172(10) 0.1344(13) 0.056(3) Uani 1 1 d U . .
H18 H -0.4203 -0.1415 0.0594 0.067 Uiso 1 1 calc R . .
C19 C 0.1084(11) -0.3084(7) -0.2374(9) 0.029(2) Uani 1 1 d U . .
C20 C 0.2171(12) -0.3032(7) -0.2725(11) 0.035(2) Uani 1 1 d U . .
H20 H 0.3085 -0.2927 -0.2132 0.042 Uiso 1 1 calc R . .
C21 C 0.1903(13) -0.3137(8) -0.3946(12) 0.043(3) Uani 1 1 d U . .
H21 H 0.2638 -0.3098 -0.4193 0.052 Uiso 1 1 calc R . .
C22 C 0.0585(14) -0.3296(9) -0.4810(12) 0.050(3) Uani 1 1 d U . .
H22 H 0.0401 -0.3369 -0.5650 0.060 Uiso 1 1 calc R . .
C23 C -0.0445(15) -0.3347(10) -0.4430(13) 0.058(3) Uani 1 1 d U . .
H23 H -0.1357 -0.3451 -0.5026 0.070 Uiso 1 1 calc R . .
C24 C -0.0236(13) -0.3256(8) -0.3236(11) 0.044(3) Uani 1 1 d U . .
H24 H -0.0980 -0.3309 -0.3002 0.053 Uiso 1 1 calc R . .
C25 C -0.2951(17) -0.1547(11) -0.3523(14) 0.071(4) Uani 1 1 d U . .
H25A H -0.2982 -0.1930 -0.4175 0.085 Uiso 1 1 calc R . .
H25B H -0.2652 -0.0997 -0.3671 0.085 Uiso 1 1 calc R . .
C26 C -0.433(2) -0.1509(14) -0.343(2) 0.108(6) Uani 1 1 d U . .
H26A H -0.4424 -0.0984 -0.3055 0.129 Uiso 1 1 calc R . .
H26B H -0.5106 -0.1559 -0.4252 0.129 Uiso 1 1 calc R . .
C27 C -0.432(2) -0.2199(14) -0.266(2) 0.106(5) Uani 1 1 d U . .
H27A H -0.4726 -0.2044 -0.2087 0.127 Uiso 1 1 calc R . .
H27B H -0.4837 -0.2670 -0.3164 0.127 Uiso 1 1 calc R . .
C28 C -0.2873(17) -0.2403(10) -0.1997(18) 0.075(4) Uani 1 1 d U . .
H28A H -0.2600 -0.2364 -0.1102 0.090 Uiso 1 1 calc R . .
H28B H -0.2702 -0.2971 -0.2192 0.090 Uiso 1 1 calc R . .
C29 C 0.2773(13) -0.0958(8) -0.1360(12) 0.047(3) Uani 1 1 d U . .
H29A H 0.3168 -0.1516 -0.1300 0.057 Uiso 1 1 calc R . .
H29B H 0.3111 -0.0721 -0.0526 0.057 Uiso 1 1 calc R . .
C30 C 0.3177(16) -0.0422(12) -0.2175(15) 0.071(4) Uani 1 1 d U . .
H30A H 0.3203 0.0164 -0.1946 0.085 Uiso 1 1 calc R . .
H30B H 0.4090 -0.0582 -0.2136 0.085 Uiso 1 1 calc R . .
C31 C 0.2119(17) -0.0571(13) -0.3349(15) 0.079(4) Uani 1 1 d U . .
H31A H 0.2413 -0.1004 -0.3769 0.094 Uiso 1 1 calc R . .
H31B H 0.1924 -0.0064 -0.3850 0.094 Uiso 1 1 calc R . .
C32 C 0.0832(14) -0.0845(9) -0.3213(12) 0.050(3) Uani 1 1 d U . .
H32A H 0.0116 -0.0411 -0.3497 0.060 Uiso 1 1 calc R . .
H32B H 0.0449 -0.1353 -0.3688 0.060 Uiso 1 1 calc R . .
C33 C 0.2422(15) -0.1928(10) 0.2123(13) 0.060(3) Uani 1 1 d U . .
H33A H 0.2888 -0.1543 0.1780 0.072 Uiso 1 1 calc R . .
H33B H 0.2731 -0.2494 0.2063 0.072 Uiso 1 1 calc R . .
C34 C 0.276(2) -0.1716(12) 0.3435(15) 0.088(5) Uani 1 1 d U . .
H34A H 0.3209 -0.2187 0.3980 0.106 Uiso 1 1 calc R . .
H34B H 0.3390 -0.1237 0.3702 0.106 Uiso 1 1 calc R . .
C35 C 0.1432(19) -0.1521(10) 0.3470(13) 0.076(4) Uani 1 1 d U . .
H35A H 0.1270 -0.0921 0.3423 0.091 Uiso 1 1 calc R . .
H35B H 0.1399 -0.1735 0.4229 0.091 Uiso 1 1 calc R . .
C36 C 0.0390(17) -0.1947(9) 0.2359(11) 0.058(3) Uani 1 1 d U . .
H36A H 0.0298 -0.2533 0.2533 0.070 Uiso 1 1 calc R . .
H36B H -0.0526 -0.1679 0.2077 0.070 Uiso 1 1 calc R . .

loop_
_atom_site_aniso_label
_atom_site_aniso_U_11
_atom_site_aniso_U_22
_atom_site_aniso_U_33
_atom_site_aniso_U_23
_atom_site_aniso_U_13
_atom_site_aniso_U_12
Sm1 0.0327(3) 0.0278(3) 0.0266(3) -0.0002(3) 0.0140(2) 0.0013(3)
Zn1 0.0326(7) 0.0238(7) 0.0334(7) -0.0011(6) 0.0161(6) -0.0001(6)
Se1 0.0341(6) 0.0277(6) 0.0327(6) 0.0000(5) 0.0085(5) 0.0002(5)
Se2 0.0307(6) 0.0322(6) 0.0290(6) -0.0003(5) 0.0155(5) -0.0007(5)
Se3 0.0346(6) 0.0283(6) 0.0322(6) 0.0000(5) 0.0177(5) -0.0026(5)
Se4 0.0407(6) 0.0239(6) 0.0323(6) -0.0002(5) 0.0170(5) -0.0015(5)
O1 0.049(4) 0.036(4) 0.034(4) 0.003(3) 0.016(3) -0.007(4)
O2 0.035(4) 0.035(5) 0.032(4) -0.001(3) 0.014(3) -0.003(3)
O3 0.059(5) 0.043(5) 0.033(4) 0.010(4) 0.017(4) 0.008(4)
C1 0.031(5) 0.030(6) 0.052(6) -0.002(5) 0.015(5) 0.005(5)
C2 0.037(5) 0.040(6) 0.047(6) -0.017(5) 0.010(5) -0.001(5)
C3 0.031(6) 0.047(7) 0.062(7) -0.020(5) 0.016(5) -0.003(5)
C4 0.044(6) 0.065(7) 0.063(7) -0.006(6) 0.022(6) -0.013(6)
C5 0.047(6) 0.049(7) 0.054(7) 0.002(6) 0.013(5) -0.011(6)
C6 0.026(5) 0.049(7) 0.046(6) 0.004(5) 0.008(5) -0.006(5)
C7 0.038(5) 0.030(5) 0.030(5) 0.009(5) 0.015(4) -0.002(5)
C8 0.045(6) 0.037(6) 0.037(6) 0.007(5) 0.020(4) 0.002(5)
C9 0.041(6) 0.054(7) 0.045(6) 0.002(6) 0.020(5) 0.002(5)
C10 0.045(6) 0.069(8) 0.044(6) 0.009(6) 0.013(5) 0.002(6)
C11 0.059(7) 0.072(8) 0.033(6) 0.006(6) 0.014(5) 0.004(7)
C12 0.052(6) 0.045(6) 0.027(5) 0.005(5) 0.021(4) 0.004(6)
C13 0.071(7) 0.035(6) 0.057(6) 0.010(5) 0.046(6) 0.008(5)
C14 0.109(9) 0.045(7) 0.027(6) 0.004(5) 0.029(6) 0.019(6)
C15 0.142(10) 0.065(8) 0.056(7) -0.014(7) 0.043(7) 0.023(7)
C16 0.149(11) 0.081(10) 0.080(8) 0.016(7) 0.071(8) 0.021(8)
C17 0.117(9) 0.065(9) 0.087(8) 0.026(7) 0.068(7) 0.010(7)
C18 0.078(7) 0.038(6) 0.075(7) 0.018(6) 0.053(6) 0.006(6)
C19 0.031(5) 0.030(6) 0.023(5) 0.006(4) 0.008(4) 0.003(4)
C20 0.037(5) 0.032(6) 0.040(5) 0.003(5) 0.019(5) -0.006(5)
C21 0.045(6) 0.043(6) 0.051(6) -0.007(5) 0.029(5) -0.004(5)
C22 0.063(7) 0.052(7) 0.038(6) -0.002(6) 0.023(5) -0.011(6)
C23 0.052(6) 0.073(8) 0.046(6) -0.005(6) 0.018(5) -0.013(6)
C24 0.045(6) 0.053(7) 0.034(5) -0.007(5) 0.016(5) -0.014(6)
C25 0.083(8) 0.067(8) 0.048(7) 0.010(6) 0.012(6) -0.007(7)
C26 0.083(8) 0.108(10) 0.103(10) -0.001(8) 0.011(8) 0.006(9)
C27 0.071(8) 0.099(10) 0.133(11) -0.005(9) 0.030(8) -0.024(8)
C28 0.074(8) 0.051(7) 0.101(9) 0.005(7) 0.036(7) -0.017(6)
C29 0.045(6) 0.047(7) 0.050(6) -0.006(5) 0.021(5) -0.005(5)
C30 0.062(7) 0.080(9) 0.073(8) 0.009(7) 0.029(6) -0.017(7)
C31 0.091(9) 0.098(9) 0.059(7) 0.002(7) 0.043(6) -0.036(8)
C32 0.063(7) 0.054(7) 0.041(6) 0.000(5) 0.029(5) -0.006(6)
C33 0.066(7) 0.045(7) 0.049(6) 0.003(6) 0.004(6) 0.006(6)
C34 0.113(9) 0.065(8) 0.047(7) 0.001(7) -0.005(7) -0.007(8)
C35 0.130(10) 0.055(8) 0.030(6) 0.006(6) 0.022(6) -0.009(8)
C36 0.095(8) 0.049(7) 0.029(6) 0.002(5) 0.025(6) 0.010(7)

loop_
_atom_type_symbol
_atom_type_description
_atom_type_scat_dispersion_real
_atom_type_scat_dispersion_imag
_atom_type_scat_source
C C 0.0033 0.0016 'International Tables Vol C Tables 4.2.6.8 and 6.1.1.4'
H H 0.0000 0.0000 'International Tables Vol C Tables 4.2.6.8 and 6.1.1.4'
O O 0.0106 0.0060 'International Tables Vol C Tables 4.2.6.8 and 6.1.1.4'
Se Se -0.0929 2.2259 'International Tables Vol C Tables 4.2.6.8 and 6.1.1.4'
Zn Zn 0.2839 1.4301 'International Tables Vol C Tables 4.2.6.8 and 6.1.1.4'
Sm Sm -0.1638 3.4418 'International Tables Vol C Tables 4.2.6.8 and 6.1.1.4'

loop_
_geom_angle_atom_site_label_1
_geom_angle_atom_site_label_2
_geom_angle_atom_site_label_3
_geom_angle
_geom_angle_site_symmetry_1
_geom_angle_site_symmetry_3
_geom_angle_publ_flag
O1 Sm1 O2 95.5(2) . . ?
O1 Sm1 O3 120.2(3) . . ?
O2 Sm1 O3 125.1(3) . . ?
O1 Sm1 Se3 79.2(2) . . ?
O2 Sm1 Se3 140.00(17) . . ?
O3 Sm1 Se3 90.0(2) . . ?
O1 Sm1 Se1 151.7(2) . . ?
O2 Sm1 Se1 92.65(17) . . ?
O3 Sm1 Se1 75.2(2) . . ?
Se3 Sm1 Se1 77.22(3) . . ?
O1 Sm1 Se4 85.6(2) . . ?
O2 Sm1 Se4 73.66(17) . . ?
O3 Sm1 Se4 69.7(2) . . ?
Se3 Sm1 Se4 143.80(3) . . ?
Se1 Sm1 Se4 122.68(3) . . ?
O1 Sm1 Se2 85.64(19) . . ?
O2 Sm1 Se2 74.41(17) . . ?
O3 Sm1 Se2 141.4(2) . . ?
Se3 Sm1 Se2 65.69(3) . . ?
Se1 Sm1 Se2 70.56(3) . . ?
Se4 Sm1 Se2 145.83(3) . . ?
Se4 Zn1 Se2 117.96(6) 2 . ?
Se4 Zn1 Se3 117.47(6) 2 . ?
Se2 Zn1 Se3 93.59(6) . . ?
Se4 Zn1 Se1 116.60(6) 2 . ?
Se2 Zn1 Se1 101.29(6) . . ?
Se3 Zn1 Se1 106.53(6) . . ?
C1 Se1 Zn1 106.3(3) . . ?
C1 Se1 Sm1 106.4(4) . . ?
Zn1 Se1 Sm1 76.14(4) . . ?
C7 Se2 Zn1 108.9(3) . . ?
C7 Se2 Sm1 119.4(3) . . ?
Zn1 Se2 Sm1 71.53(4) . . ?
C13 Se3 Zn1 112.9(4) . . ?
C13 Se3 Sm1 119.5(4) . . ?
Zn1 Se3 Sm1 76.44(4) . . ?
C19 Se4 Zn1 104.4(3) . 2_545 ?
C19 Se4 Sm1 103.4(3) . . ?
Zn1 Se4 Sm1 124.86(5) 2_545 . ?
C25 O1 C28 108.3(12) . . ?
C25 O1 Sm1 131.1(9) . . ?
C28 O1 Sm1 116.1(9) . . ?
C29 O2 C32 108.2(9) . . ?
C29 O2 Sm1 120.8(7) . . ?
C32 O2 Sm1 131.0(7) . . ?
C36 O3 C33 106.1(10) . . ?
C36 O3 Sm1 132.0(8) . . ?
C33 O3 Sm1 118.4(8) . . ?
C6 C1 C2 118.7(12) . . ?
C6 C1 Se1 124.3(9) . . ?
C2 C1 Se1 116.9(10) . . ?
C1 C2 C3 118.1(13) . . ?
C4 C3 C2 122.2(13) . . ?
C3 C4 C5 118.3(14) . . ?
C4 C5 C6 121.4(14) . . ?
C1 C6 C5 121.2(12) . . ?
C12 C7 C8 119.0(11) . . ?
C12 C7 Se2 118.1(8) . . ?
C8 C7 Se2 122.9(9) . . ?
C9 C8 C7 119.9(12) . . ?
C8 C9 C10 120.3(12) . . ?
C11 C10 C9 118.9(13) . . ?
C10 C11 C12 121.1(12) . . ?
C7 C12 C11 120.7(12) . . ?
C18 C13 C14 118.7(13) . . ?
C18 C13 Se3 118.8(11) . . ?
C14 C13 Se3 122.5(11) . . ?
C15 C14 C13 120.8(17) . . ?
C14 C15 C16 117.7(18) . . ?
C17 C16 C15 123.5(18) . . ?
C16 C17 C18 119.1(18) . . ?
C13 C18 C17 120.1(16) . . ?
C24 C19 C20 120.1(11) . . ?
C24 C19 Se4 121.3(9) . . ?
C20 C19 Se4 118.5(8) . . ?
C21 C20 C19 119.0(11) . . ?
C22 C21 C20 121.0(12) . . ?
C23 C22 C21 118.2(13) . . ?
C22 C23 C24 123.3(14) . . ?
C23 C24 C19 118.4(13) . . ?
O1 C25 C26 100.2(13) . . ?
C27 C26 C25 105.3(17) . . ?
C28 C27 C26 104.7(17) . . ?
O1 C28 C27 107.9(15) . . ?
O2 C29 C30 106.0(11) . . ?
C31 C30 C29 102.9(13) . . ?
C30 C31 C32 108.9(13) . . ?
O2 C32 C31 104.4(11) . . ?
O3 C33 C34 106.6(14) . . ?
C35 C34 C33 105.7(14) . . ?
C34 C35 C36 103.8(14) . . ?
O3 C36 C35 104.0(13) . . ?

loop_
_geom_bond_atom_site_label_1
_geom_bond_atom_site_label_2
_geom_bond_distance
_geom_bond_site_symmetry_2
_geom_bond_publ_flag
Sm1 O1 2.504(8) . ?
Sm1 O2 2.505(7) . ?
Sm1 O3 2.526(8) . ?
Sm1 Se3 3.1898(13) . ?
Sm1 Se1 3.1923(13) . ?
Sm1 Se4 3.2010(13) . ?
Sm1 Se2 3.4470(13) . ?
Zn1 Se4 2.4299(17) 2 ?
Zn1 Se2 2.4725(17) . ?
Zn1 Se3 2.4749(16) . ?
Zn1 Se1 2.4942(17) . ?
Se1 C1 1.942(12) . ?
Se2 C7 1.934(11) . ?
Se3 C13 1.897(13) . ?
Se4 C19 1.940(11) . ?
Se4 Zn1 2.4299(17) 2_545 ?
O1 C25 1.399(17) . ?
O1 C28 1.407(17) . ?
O2 C29 1.432(14) . ?
O2 C32 1.437(14) . ?
O3 C36 1.433(15) . ?
O3 C33 1.445(16) . ?
C1 C6 1.349(17) . ?
C1 C2 1.405(16) . ?
C2 C3 1.416(18) . ?
C3 C4 1.338(19) . ?
C4 C5 1.368(19) . ?
C5 C6 1.381(18) . ?
C7 C12 1.370(15) . ?
C7 C8 1.389(16) . ?
C8 C9 1.376(17) . ?
C9 C10 1.394(18) . ?
C10 C11 1.353(18) . ?
C11 C12 1.375(17) . ?
C13 C18 1.357(19) . ?
C13 C14 1.40(2) . ?
C14 C15 1.38(2) . ?
C15 C16 1.39(3) . ?
C16 C17 1.29(3) . ?
C17 C18 1.43(2) . ?
C19 C24 1.381(16) . ?
C19 C20 1.392(15) . ?
C20 C21 1.382(17) . ?
C21 C22 1.377(18) . ?
C22 C23 1.357(17) . ?
C23 C24 1.363(18) . ?
C25 C26 1.52(3) . ?
C26 C27 1.45(3) . ?
C27 C28 1.44(2) . ?
C29 C30 1.502(19) . ?
C30 C31 1.41(2) . ?
C31 C32 1.516(18) . ?
C33 C34 1.50(2) . ?
C34 C35 1.47(2) . ?
C35 C36 1.50(2) . ?

loop_
_geom_torsion_atom_site_label_1
_geom_torsion_atom_site_label_2
_geom_torsion_atom_site_label_3
_geom_torsion_atom_site_label_4
_geom_torsion
_geom_torsion_site_symmetry_1
_geom_torsion_site_symmetry_2
_geom_torsion_site_symmetry_3
_geom_torsion_site_symmetry_4
_geom_torsion_publ_flag
Se4 Zn1 Se1 C1 -81.6(4) 2 . . . ?
Se2 Zn1 Se1 C1 47.8(4) . . . . ?
Se3 Zn1 Se1 C1 145.0(4) . . . . ?
Se4 Zn1 Se1 Sm1 175.06(6) 2 . . . ?
Se2 Zn1 Se1 Sm1 -55.55(5) . . . . ?
Se3 Zn1 Se1 Sm1 41.69(5) . . . . ?
O1 Sm1 Se1 C1 -99.6(5) . . . . ?
O2 Sm1 Se1 C1 7.2(4) . . . . ?
O3 Sm1 Se1 C1 132.8(4) . . . . ?
Se3 Sm1 Se1 C1 -133.7(3) . . . . ?
Se4 Sm1 Se1 C1 79.4(4) . . . . ?
Se2 Sm1 Se1 C1 -65.3(3) . . . . ?
O1 Sm1 Se1 Zn1 3.6(4) . . . . ?
O2 Sm1 Se1 Zn1 110.40(17) . . . . ?
O3 Sm1 Se1 Zn1 -123.9(2) . . . . ?
Se3 Sm1 Se1 Zn1 -30.48(4) . . . . ?
Se4 Sm1 Se1 Zn1 -177.36(4) . . . . ?
Se2 Sm1 Se1 Zn1 37.96(4) . . . . ?
Se4 Zn1 Se2 C7 -64.4(4) 2 . . . ?
Se3 Zn1 Se2 C7 59.4(4) . . . . ?
Se1 Zn1 Se2 C7 167.1(4) . . . . ?
Se4 Zn1 Se2 Sm1 179.93(7) 2 . . . ?
Se3 Zn1 Se2 Sm1 -56.24(4) . . . . ?
Se1 Zn1 Se2 Sm1 51.41(5) . . . . ?
O1 Sm1 Se2 C7 23.3(4) . . . . ?
O2 Sm1 Se2 C7 120.2(4) . . . . ?
O3 Sm1 Se2 C7 -112.4(5) . . . . ?
Se3 Sm1 Se2 C7 -56.8(4) . . . . ?
Se1 Sm1 Se2 C7 -141.2(4) . . . . ?
Se4 Sm1 Se2 C7 98.9(4) . . . . ?
O1 Sm1 Se2 Zn1 125.01(19) . . . . ?
O2 Sm1 Se2 Zn1 -138.02(18) . . . . ?
O3 Sm1 Se2 Zn1 -10.6(3) . . . . ?
Se3 Sm1 Se2 Zn1 44.94(4) . . . . ?
Se1 Sm1 Se2 Zn1 -39.43(4) . . . . ?
Se4 Sm1 Se2 Zn1 -159.39(6) . . . . ?
Se4 Zn1 Se3 C13 -57.9(4) 2 . . . ?
Se2 Zn1 Se3 C13 177.9(4) . . . . ?
Se1 Zn1 Se3 C13 75.0(4) . . . . ?
Se4 Zn1 Se3 Sm1 -174.56(6) 2 . . . ?
Se2 Zn1 Se3 Sm1 61.24(4) . . . . ?
Se1 Zn1 Se3 Sm1 -41.66(5) . . . . ?
O1 Sm1 Se3 C13 117.6(5) . . . . ?
O2 Sm1 Se3 C13 -156.8(6) . . . . ?
O3 Sm1 Se3 C13 -3.3(5) . . . . ?
Se1 Sm1 Se3 C13 -78.1(5) . . . . ?
Se4 Sm1 Se3 C13 50.7(5) . . . . ?
Se2 Sm1 Se3 C13 -152.4(5) . . . . ?
O1 Sm1 Se3 Zn1 -133.61(19) . . . . ?
O2 Sm1 Se3 Zn1 -48.0(3) . . . . ?
O3 Sm1 Se3 Zn1 105.5(2) . . . . ?
Se1 Sm1 Se3 Zn1 30.70(4) . . . . ?
Se4 Sm1 Se3 Zn1 159.55(6) . . . . ?
Se2 Sm1 Se3 Zn1 -43.52(4) . . . . ?
O1 Sm1 Se4 C19 50.0(4) . . . . ?
O2 Sm1 Se4 C19 -47.1(4) . . . . ?
O3 Sm1 Se4 C19 174.5(4) . . . . ?
Se3 Sm1 Se4 C19 114.9(3) . . . . ?
Se1 Sm1 Se4 C19 -129.6(3) . . . . ?
Se2 Sm1 Se4 C19 -25.6(3) . . . . ?
O1 Sm1 Se4 Zn1 -68.51(19) . . . 2_545 ?
O2 Sm1 Se4 Zn1 -165.58(18) . . . 2_545 ?
O3 Sm1 Se4 Zn1 56.0(2) . . . 2_545 ?
Se3 Sm1 Se4 Zn1 -3.61(10) . . . 2_545 ?
Se1 Sm1 Se4 Zn1 111.94(6) . . . 2_545 ?
Se2 Sm1 Se4 Zn1 -144.12(6) . . . 2_545 ?
O2 Sm1 O1 C25 -54.6(12) . . . . ?
O3 Sm1 O1 C25 169.0(12) . . . . ?
Se3 Sm1 O1 C25 85.3(12) . . . . ?
Se1 Sm1 O1 C25 51.5(13) . . . . ?
Se4 Sm1 O1 C25 -127.7(12) . . . . ?
Se2 Sm1 O1 C25 19.3(12) . . . . ?
O2 Sm1 O1 C28 152.3(9) . . . . ?
O3 Sm1 O1 C28 15.8(10) . . . . ?
Se3 Sm1 O1 C28 -67.8(9) . . . . ?
Se1 Sm1 O1 C28 -101.6(10) . . . . ?
Se4 Sm1 O1 C28 79.2(9) . . . . ?
Se2 Sm1 O1 C28 -133.9(9) . . . . ?
O1 Sm1 O2 C29 -154.1(8) . . . . ?
O3 Sm1 O2 C29 -20.8(9) . . . . ?
Se3 Sm1 O2 C29 126.2(7) . . . . ?
Se1 Sm1 O2 C29 53.0(8) . . . . ?
Se4 Sm1 O2 C29 -70.3(8) . . . . ?
Se2 Sm1 O2 C29 122.0(8) . . . . ?
O1 Sm1 O2 C32 28.1(10) . . . . ?
O3 Sm1 O2 C32 161.5(10) . . . . ?
Se3 Sm1 O2 C32 -51.6(11) . . . . ?
Se1 Sm1 O2 C32 -124.7(10) . . . . ?
Se4 Sm1 O2 C32 111.9(10) . . . . ?
Se2 Sm1 O2 C32 -55.8(10) . . . . ?
O1 Sm1 O3 C36 -66.0(11) . . . . ?
O2 Sm1 O3 C36 170.9(10) . . . . ?
Se3 Sm1 O3 C36 11.4(11) . . . . ?
Se1 Sm1 O3 C36 88.2(11) . . . . ?
Se4 Sm1 O3 C36 -137.9(11) . . . . ?
Se2 Sm1 O3 C36 60.2(12) . . . . ?
O1 Sm1 O3 C33 138.3(9) . . . . ?
O2 Sm1 O3 C33 15.2(10) . . . . ?
Se3 Sm1 O3 C33 -144.3(9) . . . . ?
Se1 Sm1 O3 C33 -67.5(9) . . . . ?
Se4 Sm1 O3 C33 66.3(9) . . . . ?
Se2 Sm1 O3 C33 -95.6(9) . . . . ?
Zn1 Se1 C1 C6 2.1(12) . . . . ?
Sm1 Se1 C1 C6 82.0(11) . . . . ?
Zn1 Se1 C1 C2 -179.7(8) . . . . ?
Sm1 Se1 C1 C2 -99.7(9) . . . . ?
C6 C1 C2 C3 -0.2(18) . . . . ?
Se1 C1 C2 C3 -178.5(9) . . . . ?
C1 C2 C3 C4 -0.3(19) . . . . ?
C2 C3 C4 C5 1(2) . . . . ?
C3 C4 C5 C6 0(2) . . . . ?
C2 C1 C6 C5 0(2) . . . . ?
Se1 C1 C6 C5 178.6(10) . . . . ?
C4 C5 C6 C1 0(2) . . . . ?
Zn1 Se2 C7 C12 -172.9(9) . . . . ?
Sm1 Se2 C7 C12 -93.9(9) . . . . ?
Zn1 Se2 C7 C8 7.9(11) . . . . ?
Sm1 Se2 C7 C8 86.8(10) . . . . ?
C12 C7 C8 C9 0.1(18) . . . . ?
Se2 C7 C8 C9 179.3(10) . . . . ?
C7 C8 C9 C10 1(2) . . . . ?
C8 C9 C10 C11 -4(2) . . . . ?
C9 C10 C11 C12 4(2) . . . . ?
C8 C7 C12 C11 1(2) . . . . ?
Se2 C7 C12 C11 -178.5(12) . . . . ?
C10 C11 C12 C7 -3(2) . . . . ?
Zn1 Se3 C13 C18 168.8(10) . . . . ?
Sm1 Se3 C13 C18 -104.3(11) . . . . ?
Zn1 Se3 C13 C14 -9.1(13) . . . . ?
Sm1 Se3 C13 C14 77.9(12) . . . . ?
C18 C13 C14 C15 3(2) . . . . ?
Se3 C13 C14 C15 -179.0(12) . . . . ?
C13 C14 C15 C16 -3(2) . . . . ?
C14 C15 C16 C17 4(3) . . . . ?
C15 C16 C17 C18 -4(3) . . . . ?
C14 C13 C18 C17 -3(2) . . . . ?
Se3 C13 C18 C17 178.9(12) . . . . ?
C16 C17 C18 C13 4(3) . . . . ?
Zn1 Se4 C19 C24 62.9(10) 2_545 . . . ?
Sm1 Se4 C19 C24 -69.0(10) . . . . ?
Zn1 Se4 C19 C20 -116.1(9) 2_545 . . . ?
Sm1 Se4 C19 C20 112.0(9) . . . . ?
C24 C19 C20 C21 1.5(18) . . . . ?
Se4 C19 C20 C21 -179.5(9) . . . . ?
C19 C20 C21 C22 -0.5(19) . . . . ?
C20 C21 C22 C23 0(2) . . . . ?
C21 C22 C23 C24 -1(3) . . . . ?
C22 C23 C24 C19 2(2) . . . . ?
C20 C19 C24 C23 -2.0(19) . . . . ?
Se4 C19 C24 C23 179.0(11) . . . . ?
C28 O1 C25 C26 35.9(17) . . . . ?
Sm1 O1 C25 C26 -118.8(13) . . . . ?
O1 C25 C26 C27 -34.4(19) . . . . ?
C25 C26 C27 C28 20(2) . . . . ?
C25 O1 C28 C27 -25(2) . . . . ?
Sm1 O1 C28 C27 134.1(14) . . . . ?
C26 C27 C28 O1 1(2) . . . . ?
C32 O2 C29 C30 25.7(14) . . . . ?
Sm1 O2 C29 C30 -152.5(9) . . . . ?
O2 C29 C30 C31 -31.4(18) . . . . ?
C29 C30 C31 C32 25(2) . . . . ?
C29 O2 C32 C31 -9.9(15) . . . . ?
Sm1 O2 C32 C31 168.1(10) . . . . ?
C30 C31 C32 O2 -11(2) . . . . ?
C36 O3 C33 C34 -22.1(16) . . . . ?
Sm1 O3 C33 C34 139.4(11) . . . . ?
O3 C33 C34 C35 -0.9(18) . . . . ?
C33 C34 C35 C36 22.2(18) . . . . ?
C33 O3 C36 C35 36.0(14) . . . . ?
Sm1 O3 C36 C35 -121.9(11) . . . . ?
C34 C35 C36 O3 -36.0(15) . . . . ?
